data_7234700
loop_
_publ_author_name
'Brahma, Rinki'
'Singh, Munendra Pal'
'Baruah, Jubaraj B.'

_publ_section_title
;
 Stacking among the clips of the poly-aromatic rings of phenazine with
 hydroxy-aromatics and photophysical properties
;
_journal_issue 57
_journal_name_full 'RSC Advances'
_journal_page_first 33403
_journal_paper_doi 10.1039/C9RA07602F
_journal_volume 9
_journal_year 2019
_chemical_formula_sum 'C30 H22 N4 O2'
_chemical_formula_weight 470.51
_space_group_crystal_system triclinic
_space_group_IT_number 2
_space_group_name_Hall '-P 1'
_space_group_name_H-M_alt 'P -1'
_symmetry_space_group_name_Hall '-P 1'
_symmetry_space_group_name_H-M 'P -1'
_atom_sites_solution_hydrogens geom
_audit_creation_method SHELXL-2014/7
_audit_update_record
;
2019-08-08 deposited with the CCDC.    2019-10-03 downloaded from the CCDC.
;
_cell_angle_alpha 76.445(11)
_cell_angle_beta 79.816(12)
_cell_angle_gamma 79.751(12)
_cell_formula_units_Z 4
_cell_length_a 7.403(3)
_cell_length_b 17.584(6)
_cell_length_c 18.374(6)
_cell_measurement_reflns_used 3385
_cell_measurement_temperature 296(2)
_cell_measurement_theta_max 18.96
_cell_measurement_theta_min 2.41
_cell_volume 2265.2(14)
_computing_structure_refinement 'SHELXL-2014/7 (Sheldrick, 2014)'
_diffrn_ambient_temperature 296(2)
_diffrn_measured_fraction_theta_full 0.999
_diffrn_measured_fraction_theta_max 0.999
_diffrn_measurement_device_type 'Bruker APEX-II CCD'
_diffrn_measurement_method '\f and \w scans'
_diffrn_radiation_type MoK\a
_diffrn_radiation_wavelength 0.71073
_diffrn_reflns_av_R_equivalents 0.1069
_diffrn_reflns_av_unetI/netI 0.0852
_diffrn_reflns_Laue_measured_fraction_full 0.999
_diffrn_reflns_Laue_measured_fraction_max 0.999
_diffrn_reflns_limit_h_max 8
_diffrn_reflns_limit_h_min -8
_diffrn_reflns_limit_k_max 20
_diffrn_reflns_limit_k_min -20
_diffrn_reflns_limit_l_max 21
_diffrn_reflns_limit_l_min -21
_diffrn_reflns_number 80665
_diffrn_reflns_point_group_measured_fraction_full 0.999
_diffrn_reflns_point_group_measured_fraction_max 0.999
_diffrn_reflns_theta_full 25.047
_diffrn_reflns_theta_max 25.047
_diffrn_reflns_theta_min 1.152
_exptl_absorpt_coefficient_mu 0.089
_exptl_absorpt_correction_T_max 0.988
_exptl_absorpt_correction_T_min 0.979
_exptl_absorpt_correction_type multi-scan
_exptl_absorpt_process_details multi-scan
_exptl_crystal_colour Yellow
_exptl_crystal_density_diffrn 1.380
_exptl_crystal_description Needle
_exptl_crystal_F_000 984
_exptl_crystal_size_max 0.28
_exptl_crystal_size_mid 0.20
_exptl_crystal_size_min 0.14
_refine_diff_density_max 0.473
_refine_diff_density_min -0.302
_refine_diff_density_rms 0.076
_refine_ls_extinction_method none
_refine_ls_goodness_of_fit_ref 1.126
_refine_ls_hydrogen_treatment constr
_refine_ls_matrix_type full
_refine_ls_number_parameters 653
_refine_ls_number_reflns 7999
_refine_ls_number_restraints 0
_refine_ls_restrained_S_all 1.126
_refine_ls_R_factor_all 0.1310
_refine_ls_R_factor_gt 0.0828
_refine_ls_shift/su_max 0.000
_refine_ls_shift/su_mean 0.000
_refine_ls_structure_factor_coef Fsqd
_refine_ls_weighting_details 'w=1/[\s^2^(Fo^2^)+(0.1000P)^2^+0.7900P] where P=(Fo^2^+2Fc^2^)/3'
_refine_ls_weighting_scheme calc
_refine_ls_wR_factor_gt 0.2037
_refine_ls_wR_factor_ref 0.2413
_reflns_Friedel_coverage 0.000
_reflns_number_gt 4744
_reflns_number_total 7999
_reflns_threshold_expression 'I > 2\s(I)'
_cod_data_source_file c9ra07602f2.cif
_cod_data_source_block PHEN_12DHB
_cod_original_cell_volume 2265.1(14)
_cod_database_code 7234700
_shelx_shelxl_version_number 2014/7
_shelx_space_group_comment
;
The symmetry employed for this shelxl refinement is uniquely defined
by the following loop, which should always be used as a source of
symmetry information in preference to the above space-group names.
They are only intended as comments.
;

loop_
_space_group_symop_operation_xyz
'x, y, z'
'-x, -y, -z'

loop_
_atom_site_label
_atom_site_type_symbol
_atom_site_fract_x
_atom_site_fract_y
_atom_site_fract_z
_atom_site_U_iso_or_equiv
_atom_site_adp_type
_atom_site_occupancy
_atom_site_site_symmetry_order
_atom_site_calc_flag
_atom_site_refinement_flags_posn
_atom_site_refinement_flags_adp
O1 O -0.2264(3) 0.18940(14) 0.31250(14) 0.0562(7) Uani 1 1 d . .
H1 H -0.2099 0.1533 0.3491 0.084 Uiso 1 1 calc R U
O2 O -0.2362(3) 0.31894(14) 0.20263(14) 0.0550(7) Uani 1 1 d . .
H2 H -0.2249 0.3605 0.1718 0.083 Uiso 1 1 calc R U
O4 O 0.3760(3) 0.19222(14) 0.80999(14) 0.0558(7) Uani 1 1 d . .
H4 H 0.3595 0.1565 0.8472 0.084 Uiso 1 1 calc R U
O3 O 0.3819(3) 0.30350(14) 0.68226(14) 0.0550(7) Uani 1 1 d . .
H3 H 0.3692 0.3348 0.6420 0.083 Uiso 1 1 calc R U
N8 N 0.6841(4) 0.55895(16) -0.05316(16) 0.0473(7) Uani 1 1 d . .
N4 N 0.8014(4) 0.06662(16) 0.44305(15) 0.0454(7) Uani 1 1 d . .
N7 N 0.7837(4) 0.44991(16) 0.07822(15) 0.0453(7) Uani 1 1 d . .
N2 N 0.2019(4) 0.55929(16) 0.43829(17) 0.0498(7) Uani 1 1 d . .
N6 N 0.3125(4) 1.05790(16) 0.92839(16) 0.0473(7) Uani 1 1 d . .
N1 N 0.3209(4) 0.42940(16) 0.55139(16) 0.0458(7) Uani 1 1 d . .
N3 N 0.6729(4) -0.04136(16) 0.57424(16) 0.0474(7) Uani 1 1 d . .
N5 N 0.2128(4) 0.92497(17) 1.03951(16) 0.0518(8) Uani 1 1 d . .
C8 C 0.2132(5) 0.22033(19) 0.78192(19) 0.0439(8) Uani 1 1 d . .
C7 C 0.2158(5) 0.27837(18) 0.71442(18) 0.0423(8) Uani 1 1 d . .
C49 C 0.8282(5) 0.43125(19) 0.00969(19) 0.0429(8) Uani 1 1 d . .
C1 C -0.0634(5) 0.21781(19) 0.28269(18) 0.0440(8) Uani 1 1 d . .
C2 C -0.0684(5) 0.28588(19) 0.22508(18) 0.0425(8) Uani 1 1 d . .
C25 C 0.7206(4) -0.06203(19) 0.50674(19) 0.0434(8) Uani 1 1 d . .
C13 C 0.3566(4) 0.42596(19) 0.47772(19) 0.0435(8) Uani 1 1 d . .
C36 C 0.6920(4) 0.0323(2) 0.57704(19) 0.0447(8) Uani 1 1 d . .
C19 C 0.1640(4) 0.56209(19) 0.5118(2) 0.0450(8) Uani 1 1 d . .
C60 C 0.6953(5) 0.5233(2) 0.08193(19) 0.0451(8) Uani 1 1 d . .
C30 C 0.7879(4) -0.0082(2) 0.44057(19) 0.0444(8) Uani 1 1 d . .
C55 C 0.6454(5) 0.57790(19) 0.01516(19) 0.0447(8) Uani 1 1 d . .
C43 C 0.2730(4) 1.06042(19) 1.0017(2) 0.0442(8) Uani 1 1 d . .
C12 C 0.0538(5) 0.30815(19) 0.68471(19) 0.0476(9) Uani 1 1 d . .
H12 H 0.0553 0.3472 0.6407 0.057 Uiso 1 1 calc R U
C31 C 0.7563(4) 0.08724(19) 0.51060(19) 0.0431(8) Uani 1 1 d . .
C54 C 0.7773(5) 0.4863(2) -0.05665(19) 0.0451(8) Uani 1 1 d . .
C24 C 0.2240(5) 0.4966(2) 0.56927(19) 0.0452(8) Uani 1 1 d . .
C3 C 0.0931(5) 0.3165(2) 0.19415(19) 0.0502(9) Uani 1 1 d . .
H3A H 0.0900 0.3614 0.1554 0.060 Uiso 1 1 calc R U
C37 C 0.2523(5) 0.92218(19) 0.9660(2) 0.0462(8) Uani 1 1 d . .
C9 C 0.0481(5) 0.1936(2) 0.8152(2) 0.0496(9) Uani 1 1 d . .
H9 H 0.0461 0.1546 0.8592 0.060 Uiso 1 1 calc R U
C10 C -0.1142(5) 0.2231(2) 0.7851(2) 0.0536(9) Uani 1 1 d . .
H10 H -0.2243 0.2043 0.8087 0.064 Uiso 1 1 calc R U
C11 C -0.1118(5) 0.2812(2) 0.7190(2) 0.0525(9) Uani 1 1 d . .
H11 H -0.2203 0.3018 0.6980 0.063 Uiso 1 1 calc R U
C48 C 0.2210(5) 0.9931(2) 1.0582(2) 0.0477(9) Uani 1 1 d . .
C42 C 0.3022(5) 0.9893(2) 0.90944(19) 0.0451(8) Uani 1 1 d . .
C18 C 0.2974(5) 0.4916(2) 0.42075(19) 0.0452(8) Uani 1 1 d . .
C59 C 0.6498(5) 0.5476(2) 0.1520(2) 0.0538(9) Uani 1 1 d . .
H59 H 0.6792 0.5125 0.1961 0.065 Uiso 1 1 calc R U
C53 C 0.8277(5) 0.4637(2) -0.1274(2) 0.0553(10) Uani 1 1 d . .
H53 H 0.7955 0.4990 -0.1709 0.066 Uiso 1 1 calc R U
C35 C 0.6474(5) 0.0570(2) 0.6471(2) 0.0531(9) Uani 1 1 d . .
H35 H 0.6079 0.0215 0.6907 0.064 Uiso 1 1 calc R U
C6 C 0.1024(5) 0.1837(2) 0.3076(2) 0.0532(9) Uani 1 1 d . .
H6 H 0.1057 0.1387 0.3461 0.064 Uiso 1 1 calc R U
C29 C 0.8392(5) -0.0340(2) 0.3715(2) 0.0538(9) Uani 1 1 d . .
H29 H 0.8830 0.0007 0.3281 0.065 Uiso 1 1 calc R U
C56 C 0.5532(5) 0.6545(2) 0.0216(2) 0.0557(10) Uani 1 1 d . .
H56 H 0.5196 0.6906 -0.0213 0.067 Uiso 1 1 calc R U
C50 C 0.9266(5) 0.3563(2) 0.0022(2) 0.0543(9) Uani 1 1 d . .
H50 H 0.9601 0.3197 0.0448 0.065 Uiso 1 1 calc R U
C20 C 0.0597(5) 0.6314(2) 0.5339(2) 0.0551(10) Uani 1 1 d . .
H20 H 0.0196 0.6745 0.4975 0.066 Uiso 1 1 calc R U
C4 C 0.2594(6) 0.2822(2) 0.2192(2) 0.0585(10) Uani 1 1 d . .
H4A H 0.3672 0.3040 0.1980 0.070 Uiso 1 1 calc R U
C17 C 0.3386(5) 0.4848(2) 0.3439(2) 0.0576(10) Uani 1 1 d . .
H17 H 0.3016 0.5273 0.3061 0.069 Uiso 1 1 calc R U
C5 C 0.2642(5) 0.2147(2) 0.2766(2) 0.0586(10) Uani 1 1 d . .
H5 H 0.3755 0.1907 0.2940 0.070 Uiso 1 1 calc R U
C32 C 0.7697(5) 0.1647(2) 0.5171(2) 0.0547(9) Uani 1 1 d . .
H32 H 0.8102 0.2012 0.4745 0.066 Uiso 1 1 calc R U
C14 C 0.4542(5) 0.3564(2) 0.4557(2) 0.0554(10) Uani 1 1 d . .
H14 H 0.4950 0.3134 0.4922 0.067 Uiso 1 1 calc R U
C26 C 0.7065(5) -0.1402(2) 0.5010(2) 0.0545(10) Uani 1 1 d . .
H26 H 0.6625 -0.1760 0.5435 0.065 Uiso 1 1 calc R U
C44 C 0.2791(5) 1.1315(2) 1.0251(2) 0.0568(10) Uani 1 1 d . .
H44 H 0.3117 1.1758 0.9895 0.068 Uiso 1 1 calc R U
C41 C 0.3396(5) 0.9835(2) 0.8324(2) 0.0576(10) Uani 1 1 d . .
H41 H 0.3692 1.0272 0.7953 0.069 Uiso 1 1 calc R U
C52 C 0.9222(5) 0.3914(2) -0.1325(2) 0.0607(10) Uani 1 1 d . .
H52 H 0.9539 0.3772 -0.1793 0.073 Uiso 1 1 calc R U
C51 C 0.9726(5) 0.3375(2) -0.0667(2) 0.0600(10) Uani 1 1 d . .
H51 H 1.0386 0.2882 -0.0708 0.072 Uiso 1 1 calc R U
C27 C 0.7568(5) -0.1622(2) 0.4339(2) 0.0616(11) Uani 1 1 d . .
H27 H 0.7467 -0.2133 0.4306 0.074 Uiso 1 1 calc R U
C21 C 0.0188(5) 0.6344(2) 0.6083(2) 0.0621(11) Uani 1 1 d . .
H21 H -0.0507 0.6794 0.6225 0.074 Uiso 1 1 calc R U
C34 C 0.6616(5) 0.1314(2) 0.6512(2) 0.0612(10) Uani 1 1 d . .
H34 H 0.6306 0.1468 0.6974 0.073 Uiso 1 1 calc R U
C38 C 0.2468(5) 0.8510(2) 0.9425(2) 0.0602(10) Uani 1 1 d . .
H38 H 0.2159 0.8066 0.9784 0.072 Uiso 1 1 calc R U
C23 C 0.1796(5) 0.5031(2) 0.6459(2) 0.0581(10) Uani 1 1 d . .
H23 H 0.2189 0.4611 0.6836 0.070 Uiso 1 1 calc R U
C33 C 0.7235(5) 0.1860(2) 0.5856(2) 0.0598(10) Uani 1 1 d . .
H33 H 0.7328 0.2370 0.5892 0.072 Uiso 1 1 calc R U
C28 C 0.8249(5) -0.1089(2) 0.3682(2) 0.0623(11) Uani 1 1 d . .
H28 H 0.8600 -0.1254 0.3225 0.075 Uiso 1 1 calc R U
C58 C 0.5636(5) 0.6218(2) 0.1553(2) 0.0631(11) Uani 1 1 d . .
H58 H 0.5371 0.6375 0.2014 0.076 Uiso 1 1 calc R U
C47 C 0.1797(5) 1.0005(2) 1.1344(2) 0.0608(10) Uani 1 1 d . .
H47 H 0.1473 0.9572 1.1715 0.073 Uiso 1 1 calc R U
C57 C 0.5138(5) 0.6754(2) 0.0892(2) 0.0642(11) Uani 1 1 d . .
H57 H 0.4531 0.7258 0.0924 0.077 Uiso 1 1 calc R U
C16 C 0.4310(6) 0.4171(3) 0.3253(2) 0.0655(11) Uani 1 1 d . .
H16 H 0.4568 0.4133 0.2748 0.079 Uiso 1 1 calc R U
C22 C 0.0807(6) 0.5697(2) 0.6646(2) 0.0652(11) Uani 1 1 d . .
H22 H 0.0527 0.5731 0.7152 0.078 Uiso 1 1 calc R U
C15 C 0.4889(5) 0.3520(2) 0.3815(2) 0.0631(11) Uani 1 1 d . .
H15 H 0.5514 0.3056 0.3677 0.076 Uiso 1 1 calc R U
C45 C 0.2372(6) 1.1346(3) 1.0996(3) 0.0690(12) Uani 1 1 d . .
H45 H 0.2424 1.1810 1.1146 0.083 Uiso 1 1 calc R U
C39 C 0.2865(6) 0.8475(3) 0.8682(3) 0.0689(12) Uani 1 1 d . .
H39 H 0.2834 0.8006 0.8536 0.083 Uiso 1 1 calc R U
C46 C 0.1858(6) 1.0677(3) 1.1545(2) 0.0709(12) Uani 1 1 d . .
H46 H 0.1561 1.0710 1.2051 0.085 Uiso 1 1 calc R U
C40 C 0.3326(6) 0.9144(3) 0.8126(2) 0.0672(11) Uani 1 1 d . .
H40 H 0.3584 0.9112 0.7620 0.081 Uiso 1 1 calc R U

loop_
_atom_site_aniso_label
_atom_site_aniso_U_11
_atom_site_aniso_U_22
_atom_site_aniso_U_33
_atom_site_aniso_U_23
_atom_site_aniso_U_13
_atom_site_aniso_U_12
O1 0.0685(17) 0.0469(16) 0.0478(16) 0.0044(12) -0.0086(12) -0.0123(13)
O2 0.0650(17) 0.0443(15) 0.0472(15) 0.0058(11) -0.0098(12) -0.0042(12)
O4 0.0618(17) 0.0511(16) 0.0483(16) 0.0033(12) -0.0108(12) -0.0074(12)
O3 0.0591(16) 0.0507(16) 0.0472(15) 0.0034(12) -0.0040(12) -0.0083(12)
N8 0.0489(17) 0.0437(17) 0.0465(18) 0.0000(14) -0.0082(13) -0.0103(14)
N4 0.0513(17) 0.0418(16) 0.0398(17) -0.0038(13) -0.0030(13) -0.0076(13)
N7 0.0537(18) 0.0385(16) 0.0418(17) -0.0040(13) -0.0086(13) -0.0060(13)
N2 0.0532(18) 0.0415(17) 0.0506(19) -0.0017(14) -0.0087(14) -0.0054(14)
N6 0.0508(18) 0.0404(16) 0.0471(18) -0.0032(13) -0.0060(14) -0.0060(13)
N1 0.0514(17) 0.0408(16) 0.0440(18) -0.0036(13) -0.0094(13) -0.0077(13)
N3 0.0525(18) 0.0406(17) 0.0428(17) -0.0020(13) -0.0038(13) -0.0017(13)
N5 0.0583(19) 0.0467(18) 0.0476(19) -0.0030(14) -0.0059(14) -0.0107(14)
C8 0.056(2) 0.0347(18) 0.041(2) -0.0099(15) -0.0099(17) -0.0012(16)
C7 0.053(2) 0.0339(18) 0.0389(19) -0.0105(15) -0.0044(16) -0.0007(15)
C49 0.048(2) 0.0389(19) 0.042(2) -0.0053(16) -0.0079(15) -0.0091(15)
C1 0.057(2) 0.0373(19) 0.0381(19) -0.0103(15) -0.0055(16) -0.0061(16)
C2 0.053(2) 0.0401(19) 0.0343(18) -0.0127(15) -0.0048(16) -0.0002(16)
C25 0.0422(19) 0.0413(19) 0.042(2) -0.0006(16) -0.0082(15) -0.0031(15)
C13 0.043(2) 0.0409(19) 0.045(2) -0.0045(16) -0.0050(15) -0.0073(15)
C36 0.0378(19) 0.050(2) 0.042(2) -0.0041(16) -0.0066(15) -0.0020(15)
C19 0.0389(19) 0.042(2) 0.054(2) -0.0081(17) -0.0083(16) -0.0079(15)
C60 0.043(2) 0.044(2) 0.047(2) -0.0057(16) -0.0051(16) -0.0093(16)
C30 0.043(2) 0.043(2) 0.042(2) -0.0022(16) -0.0062(15) -0.0019(15)
C55 0.047(2) 0.0400(19) 0.045(2) -0.0037(16) -0.0041(16) -0.0099(15)
C43 0.0392(19) 0.0393(19) 0.051(2) -0.0076(16) -0.0074(16) 0.0001(15)
C12 0.067(2) 0.0366(19) 0.038(2) -0.0091(15) -0.0074(17) -0.0016(17)
C31 0.0438(19) 0.0406(19) 0.042(2) -0.0037(16) -0.0074(15) -0.0030(15)
C54 0.048(2) 0.045(2) 0.042(2) -0.0057(16) -0.0049(16) -0.0135(16)
C24 0.050(2) 0.043(2) 0.043(2) -0.0047(16) -0.0080(16) -0.0116(16)
C3 0.067(3) 0.041(2) 0.041(2) -0.0076(16) -0.0042(18) -0.0101(18)
C37 0.047(2) 0.040(2) 0.051(2) -0.0084(17) -0.0081(16) -0.0043(15)
C9 0.064(3) 0.040(2) 0.043(2) -0.0073(16) -0.0025(18) -0.0094(18)
C10 0.054(2) 0.050(2) 0.057(2) -0.0185(19) 0.0018(18) -0.0085(18)
C11 0.054(2) 0.051(2) 0.057(2) -0.0184(19) -0.0151(18) -0.0007(18)
C48 0.047(2) 0.045(2) 0.049(2) -0.0072(17) -0.0060(16) -0.0032(16)
C42 0.044(2) 0.042(2) 0.047(2) -0.0084(16) -0.0066(16) -0.0022(15)
C18 0.045(2) 0.042(2) 0.045(2) -0.0028(16) -0.0055(16) -0.0077(16)
C59 0.059(2) 0.057(2) 0.046(2) -0.0087(18) -0.0063(17) -0.0122(19)
C53 0.067(3) 0.059(2) 0.043(2) -0.0060(18) -0.0088(18) -0.022(2)
C35 0.055(2) 0.059(2) 0.040(2) -0.0057(18) -0.0011(16) -0.0025(18)
C6 0.070(3) 0.047(2) 0.040(2) -0.0076(17) -0.0104(18) 0.0013(19)
C29 0.056(2) 0.057(2) 0.045(2) -0.0093(18) -0.0042(17) -0.0050(18)
C56 0.054(2) 0.043(2) 0.064(3) -0.0052(19) -0.0050(19) -0.0034(17)
C50 0.059(2) 0.044(2) 0.060(2) -0.0114(18) -0.0129(19) -0.0022(17)
C20 0.053(2) 0.040(2) 0.071(3) -0.0114(18) -0.0086(19) -0.0036(17)
C4 0.059(3) 0.067(3) 0.052(2) -0.019(2) 0.0002(19) -0.014(2)
C17 0.064(2) 0.058(2) 0.047(2) -0.0022(19) -0.0063(18) -0.0108(19)
C5 0.054(2) 0.066(3) 0.057(2) -0.024(2) -0.0119(19) 0.007(2)
C32 0.058(2) 0.049(2) 0.057(2) -0.0084(18) -0.0097(18) -0.0093(18)
C14 0.051(2) 0.045(2) 0.065(3) -0.0089(19) -0.0025(19) -0.0021(17)
C26 0.057(2) 0.043(2) 0.061(3) -0.0042(18) -0.0108(19) -0.0048(17)
C44 0.058(2) 0.042(2) 0.072(3) -0.0156(19) -0.010(2) -0.0028(17)
C41 0.059(2) 0.061(3) 0.050(2) -0.0115(19) -0.0038(18) -0.0032(19)
C52 0.068(3) 0.065(3) 0.056(3) -0.026(2) 0.000(2) -0.018(2)
C51 0.065(3) 0.050(2) 0.068(3) -0.022(2) -0.007(2) -0.0051(19)
C27 0.065(3) 0.046(2) 0.075(3) -0.019(2) -0.012(2) 0.0002(19)
C21 0.056(2) 0.051(2) 0.086(3) -0.032(2) -0.001(2) -0.0106(19)
C34 0.063(3) 0.071(3) 0.051(2) -0.020(2) -0.0093(19) -0.001(2)
C38 0.063(3) 0.047(2) 0.073(3) -0.012(2) -0.014(2) -0.0106(18)
C23 0.070(3) 0.055(2) 0.052(2) -0.0116(19) -0.0102(19) -0.013(2)
C33 0.068(3) 0.052(2) 0.063(3) -0.020(2) -0.014(2) -0.0056(19)
C28 0.066(3) 0.063(3) 0.060(3) -0.025(2) -0.007(2) -0.002(2)
C58 0.064(3) 0.065(3) 0.062(3) -0.024(2) 0.002(2) -0.011(2)
C47 0.066(3) 0.069(3) 0.046(2) -0.013(2) -0.0033(18) -0.008(2)
C57 0.063(3) 0.049(2) 0.074(3) -0.013(2) 0.003(2) -0.0044(19)
C16 0.070(3) 0.073(3) 0.053(2) -0.020(2) 0.005(2) -0.011(2)
C22 0.079(3) 0.068(3) 0.055(3) -0.026(2) -0.005(2) -0.016(2)
C15 0.057(2) 0.060(3) 0.071(3) -0.020(2) 0.003(2) -0.008(2)
C45 0.066(3) 0.062(3) 0.088(3) -0.036(3) -0.017(2) 0.000(2)
C39 0.065(3) 0.063(3) 0.089(3) -0.035(3) -0.019(2) -0.003(2)
C46 0.078(3) 0.081(3) 0.056(3) -0.029(2) -0.005(2) -0.002(2)
C40 0.072(3) 0.075(3) 0.059(3) -0.029(2) -0.010(2) -0.001(2)

loop_
_atom_type_symbol
_atom_type_description
_atom_type_scat_dispersion_real
_atom_type_scat_dispersion_imag
_atom_type_scat_source
C C 0.0033 0.0016 'International Tables Vol C Tables 4.2.6.8 and 6.1.1.4'
H H 0.0000 0.0000 'International Tables Vol C Tables 4.2.6.8 and 6.1.1.4'
N N 0.0061 0.0033 'International Tables Vol C Tables 4.2.6.8 and 6.1.1.4'
O O 0.0106 0.0060 'International Tables Vol C Tables 4.2.6.8 and 6.1.1.4'

loop_
_geom_angle_atom_site_label_1
_geom_angle_atom_site_label_2
_geom_angle_atom_site_label_3
_geom_angle
C1 O1 H1 109.5
C2 O2 H2 109.5
C8 O4 H4 109.5
C7 O3 H3 109.5
C55 N8 C54 117.0(3)
C31 N4 C30 117.4(3)
C49 N7 C60 117.8(3)
C19 N2 C18 117.0(3)
C43 N6 C42 117.1(3)
C13 N1 C24 117.4(3)
C36 N3 C25 117.1(3)
C48 N5 C37 117.3(3)
O4 C8 C9 123.3(3)
O4 C8 C7 118.0(3)
C9 C8 C7 118.7(3)
O3 C7 C12 123.0(3)
O3 C7 C8 117.5(3)
C12 C7 C8 119.5(3)
N7 C49 C50 120.2(3)
N7 C49 C54 121.1(3)
C50 C49 C54 118.7(3)
O1 C1 C6 123.0(3)
O1 C1 C2 117.7(3)
C6 C1 C2 119.2(3)
O2 C2 C3 123.1(3)
O2 C2 C1 117.6(3)
C3 C2 C1 119.2(3)
N3 C25 C26 119.3(3)
N3 C25 C30 121.8(3)
C26 C25 C30 118.9(3)
N1 C13 C14 119.9(3)
N1 C13 C18 121.2(3)
C14 C13 C18 118.9(3)
N3 C36 C35 119.6(3)
N3 C36 C31 121.5(3)
C35 C36 C31 118.9(3)
N2 C19 C20 119.6(3)
N2 C19 C24 121.7(3)
C20 C19 C24 118.7(3)
N7 C60 C59 120.7(3)
N7 C60 C55 120.6(3)
C59 C60 C55 118.7(3)
N4 C30 C29 119.9(3)
N4 C30 C25 121.0(3)
C29 C30 C25 119.1(3)
N8 C55 C56 119.2(3)
N8 C55 C60 122.0(3)
C56 C55 C60 118.8(3)
N6 C43 C44 119.8(3)
N6 C43 C48 121.7(3)
C44 C43 C48 118.6(3)
C7 C12 C11 121.3(3)
C7 C12 H12 119.3
C11 C12 H12 119.3
N4 C31 C32 120.1(3)
N4 C31 C36 121.2(3)
C32 C31 C36 118.7(3)
N8 C54 C53 119.7(3)
N8 C54 C49 121.5(3)
C53 C54 C49 118.8(3)
N1 C24 C23 119.9(3)
N1 C24 C19 121.1(3)
C23 C24 C19 119.1(3)
C2 C3 C4 121.5(3)
C2 C3 H3A 119.3
C4 C3 H3A 119.3
N5 C37 C38 120.0(3)
N5 C37 C42 121.6(3)
C38 C37 C42 118.4(3)
C8 C9 C10 121.8(3)
C8 C9 H9 119.1
C10 C9 H9 119.1
C9 C10 C11 119.3(3)
C9 C10 H10 120.3
C11 C10 H10 120.3
C12 C11 C10 119.4(3)
C12 C11 H11 120.3
C10 C11 H11 120.3
N5 C48 C47 120.4(3)
N5 C48 C43 121.2(3)
C47 C48 C43 118.4(3)
N6 C42 C41 119.6(3)
N6 C42 C37 121.0(3)
C41 C42 C37 119.4(3)
N2 C18 C17 119.5(3)
N2 C18 C13 121.6(3)
C17 C18 C13 118.9(3)
C58 C59 C60 120.5(4)
C58 C59 H59 119.8
C60 C59 H59 119.8
C52 C53 C54 120.9(4)
C52 C53 H53 119.6
C54 C53 H53 119.6
C34 C35 C36 120.8(3)
C34 C35 H35 119.6
C36 C35 H35 119.6
C1 C6 C5 121.4(4)
C1 C6 H6 119.3
C5 C6 H6 119.3
C28 C29 C30 120.5(4)
C28 C29 H29 119.8
C30 C29 H29 119.8
C57 C56 C55 120.6(4)
C57 C56 H56 119.7
C55 C56 H56 119.7
C51 C50 C49 120.4(4)
C51 C50 H50 119.8
C49 C50 H50 119.8
C21 C20 C19 120.0(4)
C21 C20 H20 120.0
C19 C20 H20 120.0
C3 C4 C5 119.3(4)
C3 C4 H4A 120.4
C5 C4 H4A 120.4
C16 C17 C18 120.3(4)
C16 C17 H17 119.8
C18 C17 H17 119.8
C6 C5 C4 119.4(4)
C6 C5 H5 120.3
C4 C5 H5 120.3
C33 C32 C31 120.3(3)
C33 C32 H32 119.8
C31 C32 H32 119.8
C15 C14 C13 120.4(4)
C15 C14 H14 119.8
C13 C14 H14 119.8
C27 C26 C25 120.0(3)
C27 C26 H26 120.0
C25 C26 H26 120.0
C45 C44 C43 120.0(4)
C45 C44 H44 120.0
C43 C44 H44 120.0
C40 C41 C42 120.2(4)
C40 C41 H41 119.9
C42 C41 H41 119.9
C53 C52 C51 120.0(4)
C53 C52 H52 120.0
C51 C52 H52 120.0
C50 C51 C52 121.3(4)
C50 C51 H51 119.4
C52 C51 H51 119.4
C26 C27 C28 121.1(4)
C26 C27 H27 119.4
C28 C27 H27 119.4
C20 C21 C22 120.8(4)
C20 C21 H21 119.6
C22 C21 H21 119.6
C35 C34 C33 120.5(4)
C35 C34 H34 119.8
C33 C34 H34 119.8
C39 C38 C37 120.5(4)
C39 C38 H38 119.8
C37 C38 H38 119.8
C22 C23 C24 120.5(4)
C22 C23 H23 119.8
C24 C23 H23 119.8
C32 C33 C34 120.8(4)
C32 C33 H33 119.6
C34 C33 H33 119.6
C29 C28 C27 120.4(4)
C29 C28 H28 119.8
C27 C28 H28 119.8
C59 C58 C57 120.6(4)
C59 C58 H58 119.7
C57 C58 H58 119.7
C46 C47 C48 121.6(4)
C46 C47 H47 119.2
C48 C47 H47 119.2
C56 C57 C58 120.9(4)
C56 C57 H57 119.6
C58 C57 H57 119.6
C17 C16 C15 120.9(4)
C17 C16 H16 119.5
C15 C16 H16 119.5
C23 C22 C21 121.0(4)
C23 C22 H22 119.5
C21 C22 H22 119.5
C14 C15 C16 120.6(4)
C14 C15 H15 119.7
C16 C15 H15 119.7
C44 C45 C46 120.7(4)
C44 C45 H45 119.7
C46 C45 H45 119.7
C38 C39 C40 120.7(4)
C38 C39 H39 119.6
C40 C39 H39 119.6
C47 C46 C45 120.7(4)
C47 C46 H46 119.6
C45 C46 H46 119.6
C41 C40 C39 120.8(4)
C41 C40 H40 119.6
C39 C40 H40 119.6

loop_
_geom_bond_atom_site_label_1
_geom_bond_atom_site_label_2
_geom_bond_distance
O1 C1 1.363(4)
O1 H1 0.8200
O2 C2 1.364(4)
O2 H2 0.8200
O4 C8 1.360(4)
O4 H4 0.8200
O3 C7 1.368(4)
O3 H3 0.8200
N8 C55 1.343(4)
N8 C54 1.350(4)
N4 C31 1.343(4)
N4 C30 1.349(4)
N7 C49 1.345(4)
N7 C60 1.350(4)
N2 C19 1.340(4)
N2 C18 1.349(4)
N6 C43 1.336(4)
N6 C42 1.350(4)
N1 C13 1.346(4)
N1 C24 1.348(4)
N3 C36 1.342(4)
N3 C25 1.344(4)
N5 C48 1.335(4)
N5 C37 1.342(4)
C8 C9 1.376(5)
C8 C7 1.409(5)
C7 C12 1.372(5)
C49 C50 1.412(5)
C49 C54 1.430(5)
C1 C6 1.372(5)
C1 C2 1.400(5)
C2 C3 1.374(5)
C25 C26 1.427(5)
C25 C30 1.427(4)
C13 C14 1.412(5)
C13 C18 1.427(5)
C36 C35 1.419(5)
C36 C31 1.433(4)
C19 C20 1.426(5)
C19 C24 1.433(5)
C60 C59 1.417(5)
C60 C55 1.430(5)
C30 C29 1.413(5)
C55 C56 1.419(5)
C43 C44 1.424(5)
C43 C48 1.440(5)
C12 C11 1.385(5)
C12 H12 0.9300
C31 C32 1.417(5)
C54 C53 1.415(5)
C24 C23 1.414(5)
C3 C4 1.377(5)
C3 H3A 0.9300
C37 C38 1.425(5)
C37 C42 1.432(5)
C9 C10 1.378(5)
C9 H9 0.9300
C10 C11 1.392(5)
C10 H10 0.9300
C11 H11 0.9300
C48 C47 1.410(5)
C42 C41 1.417(5)
C18 C17 1.420(5)
C59 C58 1.356(5)
C59 H59 0.9300
C53 C52 1.352(5)
C53 H53 0.9300
C35 C34 1.351(5)
C35 H35 0.9300
C6 C5 1.379(5)
C6 H6 0.9300
C29 C28 1.356(5)
C29 H29 0.9300
C56 C57 1.346(5)
C56 H56 0.9300
C50 C51 1.352(5)
C50 H50 0.9300
C20 C21 1.357(5)
C20 H20 0.9300
C4 C5 1.391(6)
C4 H4A 0.9300
C17 C16 1.349(5)
C17 H17 0.9300
C5 H5 0.9300
C32 C33 1.365(5)
C32 H32 0.9300
C14 C15 1.360(5)
C14 H14 0.9300
C26 C27 1.349(5)
C26 H26 0.9300
C44 C45 1.360(5)
C44 H44 0.9300
C41 C40 1.359(5)
C41 H41 0.9300
C52 C51 1.413(5)
C52 H52 0.9300
C51 H51 0.9300
C27 C28 1.419(5)
C27 H27 0.9300
C21 C22 1.415(5)
C21 H21 0.9300
C34 C33 1.415(5)
C34 H34 0.9300
C38 C39 1.359(5)
C38 H38 0.9300
C23 C22 1.349(5)
C23 H23 0.9300
C33 H33 0.9300
C28 H28 0.9300
C58 C57 1.413(5)
C58 H58 0.9300
C47 C46 1.330(5)
C47 H47 0.9300
C57 H57 0.9300
C16 C15 1.410(5)
C16 H16 0.9300
C22 H22 0.9300
C15 H15 0.9300
C45 C46 1.418(6)
C45 H45 0.9300
C39 C40 1.414(6)
C39 H39 0.9300
C46 H46 0.9300
C40 H40 0.9300
